data_7012607
loop_
_publ_author_name
'Bickley, Jamie F.'
'Bonar-Law, Richard'
'Lawson, Gavin T.'
'Richards, Philip I.'
'Rivals, Frederic'
'Steiner, Alexander'
'Zacchini, Stefano'

_publ_section_title
;
 Supramolecular variations on a molecular theme: the structural
 diversity of phosphazenes (RNH)6P3N3 in the solid state
;
_journal_issue 7
_journal_name_full 'Dalton Transactions'
_journal_page_first 1235
_journal_paper_doi 10.1039/b212308h
_journal_year 2003
_chemical_formula_sum 'C36 H72 N9 P3'
_chemical_formula_weight 723.94
_chemical_name_systematic
;
?
;
_space_group_IT_number 2
_symmetry_cell_setting triclinic
_symmetry_space_group_name_Hall '-P 1'
_symmetry_space_group_name_H-M 'P -1'
_atom_sites_solution_hydrogens geom
_atom_sites_solution_primary direct
_atom_sites_solution_secondary difmap
_audit_creation_method SHELXL-97
_cell_angle_alpha 95.81(4)
_cell_angle_beta 91.38(4)
_cell_angle_gamma 108.77(3)
_cell_formula_units_Z 2
_cell_length_a 11.039(4)
_cell_length_b 12.001(4)
_cell_length_c 16.651(6)
_cell_measurement_temperature 200(2)
_cell_volume 2074.1(13)
_computing_structure_refinement 'SHELXL-97 (Sheldrick, 1997)'
_computing_structure_solution 'SHELXS-97 (Sheldrick, 1990)'
_diffrn_ambient_temperature 150(2)
_diffrn_measured_fraction_theta_full 0.998
_diffrn_measured_fraction_theta_max 0.998
_diffrn_measurement_device_type 'Rigaku AFC6S'
_diffrn_radiation_monochromator graphite
_diffrn_radiation_source 'fine-focus sealed tube'
_diffrn_radiation_type MoK\a
_diffrn_radiation_wavelength 0.71073
_diffrn_reflns_av_R_equivalents 0.0637
_diffrn_reflns_av_sigmaI/netI 0.1712
_diffrn_reflns_limit_h_max 11
_diffrn_reflns_limit_h_min -11
_diffrn_reflns_limit_k_max 12
_diffrn_reflns_limit_k_min 0
_diffrn_reflns_limit_l_max 17
_diffrn_reflns_limit_l_min -17
_diffrn_reflns_number 5717
_diffrn_reflns_theta_full 22.50
_diffrn_reflns_theta_max 22.50
_diffrn_reflns_theta_min 2.55
_exptl_absorpt_coefficient_mu 0.180
_exptl_absorpt_correction_type 'not applied'
_exptl_crystal_colour colourless
_exptl_crystal_density_diffrn 1.159
_exptl_crystal_density_method 'not measured'
_exptl_crystal_description prism
_exptl_crystal_F_000 792
_exptl_crystal_size_max 0.38
_exptl_crystal_size_mid 0.36
_exptl_crystal_size_min 0.25
_refine_diff_density_max 0.267
_refine_diff_density_min -0.272
_refine_diff_density_rms 0.068
_refine_ls_extinction_coef 0.0022(5)
_refine_ls_extinction_expression Fc^*^=kFc[1+0.001xFc^2^\l^3^/sin(2\q)]^-1/4^
_refine_ls_extinction_method SHELXL
_refine_ls_goodness_of_fit_ref 1.016
_refine_ls_hydrogen_treatment mixed
_refine_ls_matrix_type full
_refine_ls_number_parameters 449
_refine_ls_number_reflns 5408
_refine_ls_number_restraints 15
_refine_ls_restrained_S_all 1.014
_refine_ls_R_factor_all 0.1726
_refine_ls_R_factor_gt 0.0611
_refine_ls_shift/su_max 0.000
_refine_ls_shift/su_mean 0.000
_refine_ls_structure_factor_coef Fsqd
_refine_ls_weighting_details 'w=1/[\s^2^(Fo^2^)+(0.0207P)^2^+2.4380P] where P=(Fo^2^+2Fc^2^)/3'
_refine_ls_weighting_scheme calc
_refine_ls_wR_factor_gt 0.1158
_refine_ls_wR_factor_ref 0.1451
_reflns_number_gt 2878
_reflns_number_total 5408
_reflns_threshold_expression >2sigma(I)
_cod_data_source_file b212308h.txt
_cod_data_source_block P2
_cod_depositor_comments
;
The following automatic conversions were performed:

'_refine_ls_weighting_scheme' value 'calc
w=1/[\s^2^(Fo^2^)+(0.0207P)^2^+2.4380P] where P=(Fo^2^+2Fc^2^)/3' was
changed to 'calc'. New tag '_refine_ls_weighting_details' was
created. The value of the new tag was set to
'w=1/[\s^2^(Fo^2^)+(0.0207P)^2^+2.4380P] where P=(Fo^2^+2Fc^2^)/3'.

Automatic conversion script
Id: cif_fix_values 3143 2015-03-26 13:38:13Z robertas 
;
_cod_original_sg_symbol_H-M P-1
_cod_database_code 7012607

loop_
_symmetry_equiv_pos_as_xyz
'x, y, z'
'-x, -y, -z'

loop_
_atom_site_label
_atom_site_type_symbol
_atom_site_fract_x
_atom_site_fract_y
_atom_site_fract_z
_atom_site_U_iso_or_equiv
_atom_site_adp_type
_atom_site_occupancy
_atom_site_calc_flag
_atom_site_refinement_flags
_atom_site_disorder_assembly
_atom_site_disorder_group
P1 P -0.07239(14) 0.01077(13) 0.13048(9) 0.0229(4) Uani 1 d . . .
P2 P 0.16191(14) 0.00910(14) 0.20105(9) 0.0230(4) Uani 1 d . . .
P3 P -0.06511(14) -0.06944(14) 0.28297(9) 0.0231(4) Uani 1 d . . .
N1 N 0.0799(4) 0.0365(4) 0.1297(3) 0.0242(12) Uani 1 d . . .
N2 N 0.0856(4) -0.0419(4) 0.2765(3) 0.0239(12) Uani 1 d . . .
N3 N -0.1389(4) -0.0366(4) 0.2100(3) 0.0238(11) Uani 1 d . . .
N10 N -0.1574(4) -0.0828(4) 0.0538(3) 0.0260(12) Uani 1 d D . .
H10 H -0.137(5) -0.067(5) 0.0086(19) 0.031 Uiso 1 d D . .
N20 N 0.2382(4) -0.0759(4) 0.1568(3) 0.0261(12) Uani 1 d D . .
H20 H 0.202(5) -0.107(5) 0.114(2) 0.031 Uiso 1 d D . .
N30 N -0.1496(4) -0.2091(4) 0.2905(3) 0.0265(12) Uani 1 d D . .
H30 H -0.184(5) -0.243(4) 0.247(2) 0.032 Uiso 1 d D . .
N40 N -0.0930(4) 0.1371(4) 0.1117(3) 0.0248(12) Uani 1 d D . .
H40 H -0.029(4) 0.194(3) 0.125(3) 0.030 Uiso 1 d D . .
N50 N 0.2865(4) 0.1221(4) 0.2414(3) 0.0243(12) Uani 1 d D . .
H50 H 0.338(4) 0.147(5) 0.207(3) 0.029 Uiso 1 d D . .
N60 N -0.0763(4) -0.0042(4) 0.3726(3) 0.0286(12) Uani 1 d D . .
H60 H -0.011(4) 0.046(4) 0.392(3) 0.034 Uiso 1 d D . .
C11 C -0.1961(5) -0.2117(5) 0.0553(3) 0.0242(14) Uani 1 d . . .
H11 H -0.2517 -0.2316 0.1018 0.029 Uiso 1 calc R . .
C12 C -0.0858(5) -0.2593(5) 0.0665(3) 0.0288(15) Uani 1 d . . .
H12A H -0.0247 -0.2337 0.0241 0.035 Uiso 1 calc R . .
H12B H -0.0401 -0.2250 0.1197 0.035 Uiso 1 calc R . .
C13 C -0.1299(6) -0.3932(5) 0.0619(4) 0.0401(17) Uani 1 d . . .
H13A H -0.1823 -0.4187 0.1083 0.048 Uiso 1 calc R . .
H13B H -0.0542 -0.4201 0.0655 0.048 Uiso 1 calc R . .
C14 C -0.2085(7) -0.4501(5) -0.0166(4) 0.0490(19) Uani 1 d . . .
H14A H -0.1535 -0.4314 -0.0628 0.059 Uiso 1 calc R . .
H14B H -0.2401 -0.5373 -0.0167 0.059 Uiso 1 calc R . .
C15 C -0.3207(6) -0.4062(5) -0.0265(4) 0.0457(18) Uani 1 d . . .
H15A H -0.3802 -0.4323 0.0165 0.055 Uiso 1 calc R . .
H15B H -0.3674 -0.4413 -0.0793 0.055 Uiso 1 calc R . .
C16 C -0.2779(5) -0.2721(5) -0.0222(4) 0.0371(17) Uani 1 d . . .
H16A H -0.3544 -0.2463 -0.0248 0.045 Uiso 1 calc R . .
H16B H -0.2279 -0.2468 -0.0696 0.045 Uiso 1 calc R . .
C21 C 0.3052(5) -0.1384(5) 0.2017(3) 0.0226(14) Uani 1 d . . .
H21 H 0.2878 -0.1268 0.2601 0.027 Uiso 1 calc R . .
C22 C 0.4504(5) -0.0898(5) 0.1942(4) 0.0361(16) Uani 1 d . . .
H22A H 0.4692 -0.0946 0.1364 0.043 Uiso 1 calc R . .
H22B H 0.4828 -0.0054 0.2170 0.043 Uiso 1 calc R . .
C23 C 0.5191(6) -0.1598(6) 0.2389(4) 0.0483(19) Uani 1 d . . .
H23A H 0.6122 -0.1283 0.2314 0.058 Uiso 1 calc R . .
H23B H 0.5066 -0.1489 0.2975 0.058 Uiso 1 calc R . .
C24 C 0.4701(6) -0.2906(6) 0.2089(4) 0.0486(19) Uani 1 d . . .
H24A H 0.5138 -0.3335 0.2406 0.058 Uiso 1 calc R . .
H24B H 0.4887 -0.3029 0.1514 0.058 Uiso 1 calc R . .
C25 C 0.3264(6) -0.3386(5) 0.2176(4) 0.0417(17) Uani 1 d . . .
H25A H 0.3091 -0.3330 0.2756 0.050 Uiso 1 calc R . .
H25B H 0.2939 -0.4233 0.1955 0.050 Uiso 1 calc R . .
C26 C 0.2556(5) -0.2705(5) 0.1734(4) 0.0323(15) Uani 1 d . . .
H26A H 0.2657 -0.2832 0.1146 0.039 Uiso 1 calc R . .
H26B H 0.1631 -0.3020 0.1826 0.039 Uiso 1 calc R . .
C31 C -0.1245(5) -0.2826(5) 0.3495(3) 0.0257(14) Uani 1 d . . .
H31 H -0.1132 -0.2367 0.4043 0.031 Uiso 1 calc R . .
C32 C -0.0041(6) -0.3156(5) 0.3351(4) 0.0379(17) Uani 1 d . . .
H32A H 0.0711 -0.2426 0.3383 0.045 Uiso 1 calc R . .
H32B H -0.0115 -0.3584 0.2802 0.045 Uiso 1 calc R . .
C33 C 0.0158(6) -0.3937(5) 0.3976(4) 0.0442(18) Uani 1 d . . .
H33A H 0.0946 -0.4139 0.3873 0.053 Uiso 1 calc R . .
H33B H 0.0266 -0.3501 0.4524 0.053 Uiso 1 calc R . .
C34 C -0.0972(6) -0.5052(5) 0.3932(4) 0.0414(18) Uani 1 d . . .
H34A H -0.0841 -0.5548 0.4344 0.050 Uiso 1 calc R . .
H34B H -0.1051 -0.5509 0.3393 0.050 Uiso 1 calc R . .
C35 C -0.2183(6) -0.4759(5) 0.4076(4) 0.0473(19) Uani 1 d . . .
H35A H -0.2136 -0.4379 0.4637 0.057 Uiso 1 calc R . .
H35B H -0.2923 -0.5501 0.4015 0.057 Uiso 1 calc R . .
C36 C -0.2394(6) -0.3938(5) 0.3493(4) 0.0432(18) Uani 1 d . . .
H36A H -0.3153 -0.3712 0.3642 0.052 Uiso 1 calc R . .
H36B H -0.2575 -0.4365 0.2940 0.052 Uiso 1 calc R . .
C41 C -0.2152(5) 0.1579(5) 0.1276(3) 0.0229(14) Uani 1 d . . .
H41 H -0.2709 0.0891 0.1533 0.027 Uiso 1 calc R . .
C42 C -0.1937(5) 0.2680(5) 0.1856(4) 0.0383(17) Uani 1 d . . .
H42A H -0.1368 0.3372 0.1620 0.046 Uiso 1 calc R . .
H42B H -0.1507 0.2604 0.2366 0.046 Uiso 1 calc R . .
C43 C -0.3198(6) 0.2881(6) 0.2034(4) 0.0433(18) Uani 1 d . . .
H43A H -0.3742 0.2215 0.2305 0.052 Uiso 1 calc R . .
H43B H -0.3029 0.3619 0.2407 0.052 Uiso 1 calc R . .
C44 C -0.3903(6) 0.2977(6) 0.1264(4) 0.0439(18) Uani 1 d . . .
H44A H -0.4742 0.3062 0.1394 0.053 Uiso 1 calc R . .
H44B H -0.3399 0.3690 0.1021 0.053 Uiso 1 calc R . .
C45 C -0.4111(6) 0.1889(6) 0.0665(4) 0.0451(19) Uani 1 d . . .
H45A H -0.4510 0.1996 0.0153 0.054 Uiso 1 calc R . .
H45B H -0.4708 0.1193 0.0882 0.054 Uiso 1 calc R . .
C46 C -0.2846(6) 0.1653(6) 0.0494(3) 0.0400(17) Uani 1 d . . .
H46A H -0.3028 0.0900 0.0136 0.048 Uiso 1 calc R . .
H46B H -0.2291 0.2298 0.0211 0.048 Uiso 1 calc R . .
C51 C 0.2734(5) 0.2137(5) 0.3031(3) 0.0248(14) Uani 1 d . . .
H51 H 0.2197 0.1718 0.3454 0.030 Uiso 1 calc R . .
C52 C 0.2077(6) 0.2954(6) 0.2720(4) 0.0445(18) Uani 1 d . . .
H52A H 0.1200 0.2480 0.2500 0.053 Uiso 1 calc R . .
H52B H 0.2556 0.3344 0.2274 0.053 Uiso 1 calc R . .
C53 C 0.1999(7) 0.3895(6) 0.3381(4) 0.0484(19) Uani 1 d . . .
H53A H 0.1607 0.4434 0.3148 0.058 Uiso 1 calc R . .
H53B H 0.1442 0.3510 0.3800 0.058 Uiso 1 calc R . .
C54 C 0.3298(6) 0.4601(6) 0.3766(4) 0.0463(19) Uani 1 d . . .
H54A H 0.3210 0.5179 0.4210 0.056 Uiso 1 calc R . .
H54B H 0.3833 0.5048 0.3361 0.056 Uiso 1 calc R . .
C55 C 0.3948(6) 0.3789(6) 0.4099(4) 0.0463(19) Uani 1 d . . .
H55A H 0.4819 0.4264 0.4327 0.056 Uiso 1 calc R . .
H55B H 0.3454 0.3399 0.4540 0.056 Uiso 1 calc R . .
C56 C 0.4038(4) 0.2854(4) 0.3441(2) 0.0398(17) Uani 1 d . . .
H56A H 0.4421 0.2312 0.3679 0.048 Uiso 1 calc R . .
H56B H 0.4610 0.3243 0.3030 0.048 Uiso 1 calc R . .
C61 C -0.1941(4) 0.0058(4) 0.4069(2) 0.0257(14) Uani 1 d R . .
H61 H -0.2675 -0.0625 0.3808 0.031 Uiso 1 calc R . .
C62 C -0.1890(6) -0.0046(6) 0.4969(3) 0.0389(17) Uani 1 d . . .
H62A H -0.1833 -0.0834 0.5053 0.047 Uiso 1 calc R . .
H62B H -0.1108 0.0563 0.5230 0.047 Uiso 1 calc R . .
C63 C -0.3054(6) 0.0107(6) 0.5370(4) 0.0444(18) Uani 1 d . . .
H63A H -0.3824 -0.0563 0.5162 0.053 Uiso 1 calc R . .
H63B H -0.2945 0.0090 0.5960 0.053 Uiso 1 calc R . .
C64 C -0.3253(6) 0.1256(7) 0.5217(4) 0.055(2) Uani 1 d . . .
H64A H -0.2530 0.1932 0.5479 0.066 Uiso 1 calc R . .
H64B H -0.4052 0.1300 0.5456 0.066 Uiso 1 calc R . .
C65 C -0.3341(6) 0.1338(6) 0.4316(4) 0.0504(19) Uani 1 d . . .
H65A H -0.3415 0.2117 0.4227 0.060 Uiso 1 calc R . .
H65B H -0.4125 0.0717 0.4068 0.060 Uiso 1 calc R . .
C66 C -0.2184(6) 0.1189(6) 0.3898(4) 0.0398(17) Uani 1 d . . .
H66A H -0.2324 0.1177 0.3308 0.048 Uiso 1 calc R . .
H66B H -0.1418 0.1876 0.4086 0.048 Uiso 1 calc R . .

loop_
_atom_site_aniso_label
_atom_site_aniso_U_11
_atom_site_aniso_U_22
_atom_site_aniso_U_33
_atom_site_aniso_U_23
_atom_site_aniso_U_13
_atom_site_aniso_U_12
P1 0.0229(9) 0.0243(10) 0.0229(9) 0.0026(7) -0.0012(7) 0.0098(7)
P2 0.0225(9) 0.0246(10) 0.0240(9) 0.0023(7) 0.0006(7) 0.0106(7)
P3 0.0203(9) 0.0260(10) 0.0228(9) 0.0030(7) -0.0007(7) 0.0073(7)
N1 0.020(3) 0.028(3) 0.025(3) 0.007(2) 0.002(2) 0.006(2)
N2 0.024(3) 0.027(3) 0.024(3) 0.005(2) 0.002(2) 0.013(2)
N3 0.022(3) 0.025(3) 0.026(3) 0.006(2) 0.002(2) 0.010(2)
N10 0.026(3) 0.033(3) 0.020(3) 0.002(2) -0.002(2) 0.011(2)
N20 0.028(3) 0.030(3) 0.023(3) -0.002(2) -0.009(2) 0.016(3)
N30 0.027(3) 0.026(3) 0.025(3) 0.007(2) -0.004(2) 0.006(2)
N40 0.022(3) 0.022(3) 0.030(3) 0.000(2) -0.001(2) 0.006(2)
N50 0.021(3) 0.029(3) 0.022(3) -0.002(2) 0.004(2) 0.009(2)
N60 0.023(3) 0.037(3) 0.022(3) -0.003(2) 0.000(2) 0.005(3)
C11 0.026(3) 0.022(4) 0.025(3) 0.004(3) 0.004(3) 0.008(3)
C12 0.032(4) 0.021(4) 0.032(4) -0.001(3) -0.002(3) 0.008(3)
C13 0.055(4) 0.029(4) 0.035(4) -0.003(3) -0.004(3) 0.015(3)
C14 0.068(5) 0.020(4) 0.049(5) -0.010(3) 0.001(4) 0.004(4)
C15 0.037(4) 0.035(4) 0.048(4) -0.012(3) -0.006(3) -0.007(3)
C16 0.026(4) 0.039(4) 0.040(4) -0.002(3) -0.007(3) 0.005(3)
C21 0.021(3) 0.023(4) 0.023(3) -0.001(3) 0.003(3) 0.007(3)
C22 0.020(3) 0.036(4) 0.050(4) 0.009(3) 0.005(3) 0.005(3)
C23 0.024(4) 0.059(5) 0.067(5) 0.012(4) 0.000(3) 0.020(4)
C24 0.048(5) 0.055(5) 0.061(5) 0.016(4) 0.005(4) 0.039(4)
C25 0.045(4) 0.037(4) 0.044(4) 0.005(3) -0.003(3) 0.014(3)
C26 0.031(4) 0.028(4) 0.037(4) 0.004(3) -0.001(3) 0.009(3)
C31 0.034(4) 0.026(4) 0.018(3) 0.002(3) 0.002(3) 0.011(3)
C32 0.038(4) 0.038(4) 0.042(4) 0.015(3) 0.000(3) 0.015(3)
C33 0.048(4) 0.031(4) 0.057(5) 0.011(4) -0.014(4) 0.016(4)
C34 0.065(5) 0.026(4) 0.035(4) 0.009(3) -0.011(3) 0.017(4)
C35 0.049(5) 0.029(4) 0.064(5) 0.021(4) 0.014(4) 0.008(4)
C36 0.032(4) 0.033(4) 0.067(5) 0.018(4) 0.010(3) 0.010(3)
C41 0.025(3) 0.022(3) 0.025(3) -0.001(3) 0.000(3) 0.012(3)
C42 0.037(4) 0.043(4) 0.035(4) -0.005(3) -0.002(3) 0.017(3)
C43 0.043(4) 0.046(5) 0.038(4) -0.021(3) -0.001(3) 0.019(4)
C44 0.041(4) 0.042(4) 0.055(5) 0.013(4) 0.013(4) 0.021(4)
C45 0.041(4) 0.071(5) 0.036(4) 0.003(4) -0.005(3) 0.037(4)
C46 0.044(4) 0.062(5) 0.021(3) -0.003(3) -0.006(3) 0.030(4)
C51 0.025(3) 0.021(3) 0.027(3) -0.003(3) 0.002(3) 0.007(3)
C52 0.057(5) 0.039(4) 0.043(4) -0.011(3) -0.010(3) 0.028(4)
C53 0.070(5) 0.039(4) 0.045(4) -0.005(4) -0.006(4) 0.033(4)
C54 0.068(5) 0.034(4) 0.038(4) -0.001(3) 0.016(4) 0.017(4)
C55 0.036(4) 0.055(5) 0.039(4) -0.018(4) -0.004(3) 0.010(4)
C56 0.032(4) 0.043(4) 0.041(4) -0.007(3) -0.002(3) 0.012(3)
C61 0.020(3) 0.034(4) 0.021(3) 0.001(3) -0.002(3) 0.008(3)
C62 0.036(4) 0.057(5) 0.028(4) 0.007(3) 0.001(3) 0.020(3)
C63 0.033(4) 0.066(5) 0.030(4) -0.008(4) 0.002(3) 0.013(4)
C64 0.036(4) 0.075(6) 0.047(5) -0.021(4) 0.009(3) 0.015(4)
C65 0.043(4) 0.050(5) 0.069(5) 0.007(4) 0.014(4) 0.030(4)
C66 0.035(4) 0.048(5) 0.043(4) 0.014(3) 0.007(3) 0.020(3)

loop_
_atom_type_symbol
_atom_type_description
_atom_type_scat_dispersion_real
_atom_type_scat_dispersion_imag
_atom_type_scat_source
C C 0.0033 0.0016 'International Tables Vol C Tables 4.2.6.8 and 6.1.1.4'
H H 0.0000 0.0000 'International Tables Vol C Tables 4.2.6.8 and 6.1.1.4'
N N 0.0061 0.0033 'International Tables Vol C Tables 4.2.6.8 and 6.1.1.4'
P P 0.1023 0.0942 'International Tables Vol C Tables 4.2.6.8 and 6.1.1.4'

loop_
_geom_angle_atom_site_label_1
_geom_angle_atom_site_label_2
_geom_angle_atom_site_label_3
_geom_angle
_geom_angle_site_symmetry_1
_geom_angle_site_symmetry_3
_geom_angle_publ_flag
N3 P1 N1 116.4(2) . . ?
N3 P1 N10 105.7(2) . . ?
N1 P1 N10 114.8(2) . . ?
N3 P1 N40 112.4(2) . . ?
N1 P1 N40 104.8(2) . . ?
N10 P1 N40 101.9(2) . . ?
N2 P2 N1 116.4(2) . . ?
N2 P2 N20 114.2(2) . . ?
N1 P2 N20 105.4(2) . . ?
N2 P2 N50 104.6(2) . . ?
N1 P2 N50 115.7(2) . . ?
N20 P2 N50 99.6(2) . . ?
N3 P3 N2 116.2(2) . . ?
N3 P3 N60 115.3(2) . . ?
N2 P3 N60 103.6(2) . . ?
N3 P3 N30 103.4(2) . . ?
N2 P3 N30 115.9(2) . . ?
N60 P3 N30 102.0(3) . . ?
P2 N1 P1 123.2(3) . . ?
P2 N2 P3 124.0(3) . . ?
P1 N3 P3 123.6(3) . . ?
C11 N10 P1 121.5(4) . . ?
C11 N10 H10 110(4) . . ?
P1 N10 H10 117(4) . . ?
C21 N20 P2 122.8(4) . . ?
C21 N20 H20 119(4) . . ?
P2 N20 H20 110(4) . . ?
C31 N30 P3 126.2(4) . . ?
C31 N30 H30 117(4) . . ?
P3 N30 H30 111(4) . . ?
C41 N40 P1 120.3(4) . . ?
C41 N40 H40 114(4) . . ?
P1 N40 H40 112(4) . . ?
C51 N50 P2 122.5(4) . . ?
C51 N50 H50 115(4) . . ?
P2 N50 H50 111(4) . . ?
C61 N60 P3 126.3(3) . . ?
C61 N60 H60 115(4) . . ?
P3 N60 H60 115(4) . . ?
N10 C11 C12 114.6(4) . . ?
N10 C11 C16 108.4(4) . . ?
C12 C11 C16 110.9(5) . . ?
N10 C11 H11 107.6 . . ?
C12 C11 H11 107.6 . . ?
C16 C11 H11 107.6 . . ?
C13 C12 C11 112.6(5) . . ?
C13 C12 H12A 109.1 . . ?
C11 C12 H12A 109.1 . . ?
C13 C12 H12B 109.1 . . ?
C11 C12 H12B 109.1 . . ?
H12A C12 H12B 107.8 . . ?
C12 C13 C14 111.1(5) . . ?
C12 C13 H13A 109.4 . . ?
C14 C13 H13A 109.4 . . ?
C12 C13 H13B 109.4 . . ?
C14 C13 H13B 109.4 . . ?
H13A C13 H13B 108.0 . . ?
C15 C14 C13 111.0(5) . . ?
C15 C14 H14A 109.4 . . ?
C13 C14 H14A 109.4 . . ?
C15 C14 H14B 109.4 . . ?
C13 C14 H14B 109.4 . . ?
H14A C14 H14B 108.0 . . ?
C14 C15 C16 111.6(5) . . ?
C14 C15 H15A 109.3 . . ?
C16 C15 H15A 109.3 . . ?
C14 C15 H15B 109.3 . . ?
C16 C15 H15B 109.3 . . ?
H15A C15 H15B 108.0 . . ?
C15 C16 C11 112.1(5) . . ?
C15 C16 H16A 109.2 . . ?
C11 C16 H16A 109.2 . . ?
C15 C16 H16B 109.2 . . ?
C11 C16 H16B 109.2 . . ?
H16A C16 H16B 107.9 . . ?
N20 C21 C26 110.7(4) . . ?
N20 C21 C22 111.7(4) . . ?
C26 C21 C22 110.0(5) . . ?
N20 C21 H21 108.1 . . ?
C26 C21 H21 108.1 . . ?
C22 C21 H21 108.1 . . ?
C23 C22 C21 111.1(5) . . ?
C23 C22 H22A 109.4 . . ?
C21 C22 H22A 109.4 . . ?
C23 C22 H22B 109.4 . . ?
C21 C22 H22B 109.4 . . ?
H22A C22 H22B 108.0 . . ?
C24 C23 C22 112.0(5) . . ?
C24 C23 H23A 109.2 . . ?
C22 C23 H23A 109.2 . . ?
C24 C23 H23B 109.2 . . ?
C22 C23 H23B 109.2 . . ?
H23A C23 H23B 107.9 . . ?
C23 C24 C25 109.5(5) . . ?
C23 C24 H24A 109.8 . . ?
C25 C24 H24A 109.8 . . ?
C23 C24 H24B 109.8 . . ?
C25 C24 H24B 109.8 . . ?
H24A C24 H24B 108.2 . . ?
C24 C25 C26 111.6(5) . . ?
C24 C25 H25A 109.3 . . ?
C26 C25 H25A 109.3 . . ?
C24 C25 H25B 109.3 . . ?
C26 C25 H25B 109.3 . . ?
H25A C25 H25B 108.0 . . ?
C21 C26 C25 112.2(5) . . ?
C21 C26 H26A 109.2 . . ?
C25 C26 H26A 109.2 . . ?
C21 C26 H26B 109.2 . . ?
C25 C26 H26B 109.2 . . ?
H26A C26 H26B 107.9 . . ?
N30 C31 C36 109.7(4) . . ?
N30 C31 C32 113.4(4) . . ?
C36 C31 C32 109.9(5) . . ?
N30 C31 H31 107.9 . . ?
C36 C31 H31 107.9 . . ?
C32 C31 H31 107.9 . . ?
C31 C32 C33 111.0(5) . . ?
C31 C32 H32A 109.4 . . ?
C33 C32 H32A 109.4 . . ?
C31 C32 H32B 109.4 . . ?
C33 C32 H32B 109.4 . . ?
H32A C32 H32B 108.0 . . ?
C34 C33 C32 110.1(5) . . ?
C34 C33 H33A 109.6 . . ?
C32 C33 H33A 109.6 . . ?
C34 C33 H33B 109.6 . . ?
C32 C33 H33B 109.6 . . ?
H33A C33 H33B 108.2 . . ?
C33 C34 C35 110.3(5) . . ?
C33 C34 H34A 109.6 . . ?
C35 C34 H34A 109.6 . . ?
C33 C34 H34B 109.6 . . ?
C35 C34 H34B 109.6 . . ?
H34A C34 H34B 108.1 . . ?
C34 C35 C36 112.0(5) . . ?
C34 C35 H35A 109.2 . . ?
C36 C35 H35A 109.2 . . ?
C34 C35 H35B 109.2 . . ?
C36 C35 H35B 109.2 . . ?
H35A C35 H35B 107.9 . . ?
C35 C36 C31 112.4(5) . . ?
C35 C36 H36A 109.1 . . ?
C31 C36 H36A 109.1 . . ?
C35 C36 H36B 109.1 . . ?
C31 C36 H36B 109.1 . . ?
H36A C36 H36B 107.9 . . ?
N40 C41 C42 110.9(4) . . ?
N40 C41 C46 111.0(4) . . ?
C42 C41 C46 110.8(5) . . ?
N40 C41 H41 108.0 . . ?
C42 C41 H41 108.0 . . ?
C46 C41 H41 108.0 . . ?
C41 C42 C43 110.9(5) . . ?
C41 C42 H42A 109.5 . . ?
C43 C42 H42A 109.5 . . ?
C41 C42 H42B 109.5 . . ?
C43 C42 H42B 109.5 . . ?
H42A C42 H42B 108.0 . . ?
C44 C43 C42 111.2(5) . . ?
C44 C43 H43A 109.4 . . ?
C42 C43 H43A 109.4 . . ?
C44 C43 H43B 109.4 . . ?
C42 C43 H43B 109.4 . . ?
H43A C43 H43B 108.0 . . ?
C45 C44 C43 110.5(5) . . ?
C45 C44 H44A 109.5 . . ?
C43 C44 H44A 109.5 . . ?
C45 C44 H44B 109.5 . . ?
C43 C44 H44B 109.5 . . ?
H44A C44 H44B 108.1 . . ?
C44 C45 C46 111.9(5) . . ?
C44 C45 H45A 109.2 . . ?
C46 C45 H45A 109.2 . . ?
C44 C45 H45B 109.2 . . ?
C46 C45 H45B 109.2 . . ?
H45A C45 H45B 107.9 . . ?
C41 C46 C45 110.8(5) . . ?
C41 C46 H46A 109.5 . . ?
C45 C46 H46A 109.5 . . ?
C41 C46 H46B 109.5 . . ?
C45 C46 H46B 109.5 . . ?
H46A C46 H46B 108.1 . . ?
N50 C51 C52 114.5(4) . . ?
N50 C51 C56 110.1(4) . . ?
C52 C51 C56 110.3(4) . . ?
N50 C51 H51 107.2 . . ?
C52 C51 H51 107.2 . . ?
C56 C51 H51 107.2 . . ?
C51 C52 C53 111.9(5) . . ?
C51 C52 H52A 109.2 . . ?
C53 C52 H52A 109.2 . . ?
C51 C52 H52B 109.2 . . ?
C53 C52 H52B 109.2 . . ?
H52A C52 H52B 107.9 . . ?
C54 C53 C52 111.6(6) . . ?
C54 C53 H53A 109.3 . . ?
C52 C53 H53A 109.3 . . ?
C54 C53 H53B 109.3 . . ?
C52 C53 H53B 109.3 . . ?
H53A C53 H53B 108.0 . . ?
C53 C54 C55 110.5(5) . . ?
C53 C54 H54A 109.6 . . ?
C55 C54 H54A 109.6 . . ?
C53 C54 H54B 109.6 . . ?
C55 C54 H54B 109.6 . . ?
H54A C54 H54B 108.1 . . ?
C56 C55 C54 110.9(5) . . ?
C56 C55 H55A 109.5 . . ?
C54 C55 H55A 109.5 . . ?
C56 C55 H55B 109.5 . . ?
C54 C55 H55B 109.5 . . ?
H55A C55 H55B 108.0 . . ?
C55 C56 C51 112.1(4) . . ?
C55 C56 H56A 109.2 . . ?
C51 C56 H56A 109.2 . . ?
C55 C56 H56B 109.2 . . ?
C51 C56 H56B 109.2 . . ?
H56A C56 H56B 107.9 . . ?
N60 C61 C66 112.4(4) . . ?
N60 C61 C62 109.7(4) . . ?
C66 C61 C62 111.5(4) . . ?
N60 C61 H61 107.7 . . ?
C66 C61 H61 107.7 . . ?
C62 C61 H61 107.7 . . ?
C63 C62 C61 112.4(5) . . ?
C63 C62 H62A 109.1 . . ?
C61 C62 H62A 109.1 . . ?
C63 C62 H62B 109.1 . . ?
C61 C62 H62B 109.1 . . ?
H62A C62 H62B 107.9 . . ?
C64 C63 C62 112.0(6) . . ?
C64 C63 H63A 109.2 . . ?
C62 C63 H63A 109.2 . . ?
C64 C63 H63B 109.2 . . ?
C62 C63 H63B 109.2 . . ?
H63A C63 H63B 107.9 . . ?
C63 C64 C65 110.2(6) . . ?
C63 C64 H64A 109.6 . . ?
C65 C64 H64A 109.6 . . ?
C63 C64 H64B 109.6 . . ?
C65 C64 H64B 109.6 . . ?
H64A C64 H64B 108.1 . . ?
C64 C65 C66 112.5(5) . . ?
C64 C65 H65A 109.1 . . ?
C66 C65 H65A 109.1 . . ?
C64 C65 H65B 109.1 . . ?
C66 C65 H65B 109.1 . . ?
H65A C65 H65B 107.8 . . ?
C61 C66 C65 112.1(5) . . ?
C61 C66 H66A 109.2 . . ?
C65 C66 H66A 109.2 . . ?
C61 C66 H66B 109.2 . . ?
C65 C66 H66B 109.2 . . ?
H66A C66 H66B 107.9 . . ?

loop_
_geom_bond_atom_site_label_1
_geom_bond_atom_site_label_2
_geom_bond_distance
_geom_bond_site_symmetry_2
_geom_bond_publ_flag
P1 N3 1.596(4) . ?
P1 N1 1.609(4) . ?
P1 N10 1.657(5) . ?
P1 N40 1.662(5) . ?
P2 N2 1.593(4) . ?
P2 N1 1.599(4) . ?
P2 N20 1.651(5) . ?
P2 N50 1.660(5) . ?
P3 N3 1.597(4) . ?
P3 N2 1.597(4) . ?
P3 N60 1.640(5) . ?
P3 N30 1.654(5) . ?
N10 C11 1.470(7) . ?
N10 H10 0.81(2) . ?
N20 C21 1.453(7) . ?
N20 H20 0.81(2) . ?
N30 C31 1.461(7) . ?
N30 H30 0.81(2) . ?
N40 C41 1.475(7) . ?
N40 H40 0.81(2) . ?
N50 C51 1.471(7) . ?
N50 H50 0.82(2) . ?
N60 C61 1.467(6) . ?
N60 H60 0.82(2) . ?
C11 C12 1.516(7) . ?
C11 C16 1.530(7) . ?
C11 H11 1.0000 . ?
C12 C13 1.515(7) . ?
C12 H12A 0.9900 . ?
C12 H12B 0.9900 . ?
C13 C14 1.521(8) . ?
C13 H13A 0.9900 . ?
C13 H13B 0.9900 . ?
C14 C15 1.505(8) . ?
C14 H14A 0.9900 . ?
C14 H14B 0.9900 . ?
C15 C16 1.518(8) . ?
C15 H15A 0.9900 . ?
C15 H15B 0.9900 . ?
C16 H16A 0.9900 . ?
C16 H16B 0.9900 . ?
C21 C26 1.521(7) . ?
C21 C22 1.532(7) . ?
C21 H21 1.0000 . ?
C22 C23 1.532(8) . ?
C22 H22A 0.9900 . ?
C22 H22B 0.9900 . ?
C23 C24 1.513(8) . ?
C23 H23A 0.9900 . ?
C23 H23B 0.9900 . ?
C24 C25 1.519(8) . ?
C24 H24A 0.9900 . ?
C24 H24B 0.9900 . ?
C25 C26 1.524(7) . ?
C25 H25A 0.9900 . ?
C25 H25B 0.9900 . ?
C26 H26A 0.9900 . ?
C26 H26B 0.9900 . ?
C31 C36 1.517(7) . ?
C31 C32 1.522(7) . ?
C31 H31 1.0000 . ?
C32 C33 1.525(8) . ?
C32 H32A 0.9900 . ?
C32 H32B 0.9900 . ?
C33 C34 1.501(8) . ?
C33 H33A 0.9900 . ?
C33 H33B 0.9900 . ?
C34 C35 1.506(8) . ?
C34 H34A 0.9900 . ?
C34 H34B 0.9900 . ?
C35 C36 1.515(8) . ?
C35 H35A 0.9900 . ?
C35 H35B 0.9900 . ?
C36 H36A 0.9900 . ?
C36 H36B 0.9900 . ?
C41 C42 1.504(7) . ?
C41 C46 1.519(7) . ?
C41 H41 1.0000 . ?
C42 C43 1.518(8) . ?
C42 H42A 0.9900 . ?
C42 H42B 0.9900 . ?
C43 C44 1.518(8) . ?
C43 H43A 0.9900 . ?
C43 H43B 0.9900 . ?
C44 C45 1.512(8) . ?
C44 H44A 0.9900 . ?
C44 H44B 0.9900 . ?
C45 C46 1.538(8) . ?
C45 H45A 0.9900 . ?
C45 H45B 0.9900 . ?
C46 H46A 0.9900 . ?
C46 H46B 0.9900 . ?
C51 C52 1.516(7) . ?
C51 C56 1.521(6) . ?
C51 H51 1.0000 . ?
C52 C53 1.521(8) . ?
C52 H52A 0.9900 . ?
C52 H52B 0.9900 . ?
C53 C54 1.499(8) . ?
C53 H53A 0.9900 . ?
C53 H53B 0.9900 . ?
C54 C55 1.520(8) . ?
C54 H54A 0.9900 . ?
C54 H54B 0.9900 . ?
C55 C56 1.516(7) . ?
C55 H55A 0.9900 . ?
C55 H55B 0.9900 . ?
C56 H56A 0.9900 . ?
C56 H56B 0.9900 . ?
C61 C66 1.518(7) . ?
C61 C62 1.518(7) . ?
C61 H61 1.0000 . ?
C62 C63 1.517(8) . ?
C62 H62A 0.9900 . ?
C62 H62B 0.9900 . ?
C63 C64 1.510(9) . ?
C63 H63A 0.9900 . ?
C63 H63B 0.9900 . ?
C64 C65 1.517(9) . ?
C64 H64A 0.9900 . ?
C64 H64B 0.9900 . ?
C65 C66 1.519(8) . ?
C65 H65A 0.9900 . ?
C65 H65B 0.9900 . ?
C66 H66A 0.9900 . ?
C66 H66B 0.9900 . ?

loop_
_geom_hbond_atom_site_label_D
_geom_hbond_atom_site_label_H
_geom_hbond_atom_site_label_A
_geom_hbond_distance_DH
_geom_hbond_distance_HA
_geom_hbond_distance_DA
_geom_hbond_angle_DHA
_geom_hbond_site_symmetry_A
N10 H10 N1 0.81(2) 2.43(3) 3.247(6) 175(5) 2

loop_
_geom_torsion_atom_site_label_1
_geom_torsion_atom_site_label_2
_geom_torsion_atom_site_label_3
_geom_torsion_atom_site_label_4
_geom_torsion
_geom_torsion_site_symmetry_1
_geom_torsion_site_symmetry_2
_geom_torsion_site_symmetry_3
_geom_torsion_site_symmetry_4
_geom_torsion_publ_flag
N2 P2 N1 P1 -2.2(4) . . . . ?
N20 P2 N1 P1 125.5(3) . . . . ?
N50 P2 N1 P1 -125.6(3) . . . . ?
N3 P1 N1 P2 4.0(4) . . . . ?
N10 P1 N1 P2 -120.2(3) . . . . ?
N40 P1 N1 P2 128.9(3) . . . . ?
N1 P2 N2 P3 1.7(4) . . . . ?
N20 P2 N2 P3 -121.5(3) . . . . ?
N50 P2 N2 P3 130.8(3) . . . . ?
N3 P3 N2 P2 -3.1(4) . . . . ?
N60 P3 N2 P2 -130.7(3) . . . . ?
N30 P3 N2 P2 118.6(3) . . . . ?
N1 P1 N3 P3 -5.6(4) . . . . ?
N10 P1 N3 P3 123.2(3) . . . . ?
N40 P1 N3 P3 -126.5(3) . . . . ?
N2 P3 N3 P1 5.2(4) . . . . ?
N60 P3 N3 P1 126.7(3) . . . . ?
N30 P3 N3 P1 -122.9(3) . . . . ?
N3 P1 N10 C11 -46.0(5) . . . . ?
N1 P1 N10 C11 83.8(5) . . . . ?
N40 P1 N10 C11 -163.6(4) . . . . ?
N2 P2 N20 C21 -39.5(5) . . . . ?
N1 P2 N20 C21 -168.5(4) . . . . ?
N50 P2 N20 C21 71.3(5) . . . . ?
N3 P3 N30 C31 -178.9(4) . . . . ?
N2 P3 N30 C31 52.7(5) . . . . ?
N60 P3 N30 C31 -58.9(5) . . . . ?
N3 P1 N40 C41 -37.2(5) . . . . ?
N1 P1 N40 C41 -164.5(4) . . . . ?
N10 P1 N40 C41 75.5(4) . . . . ?
N2 P2 N50 C51 -48.2(5) . . . . ?
N1 P2 N50 C51 81.2(5) . . . . ?
N20 P2 N50 C51 -166.5(4) . . . . ?
N3 P3 N60 C61 46.9(5) . . . . ?
N2 P3 N60 C61 175.0(4) . . . . ?
N30 P3 N60 C61 -64.3(5) . . . . ?
P1 N10 C11 C12 -58.1(6) . . . . ?
P1 N10 C11 C16 177.5(4) . . . . ?
N10 C11 C12 C13 -176.1(5) . . . . ?
C16 C11 C12 C13 -52.9(6) . . . . ?
C11 C12 C13 C14 55.0(7) . . . . ?
C12 C13 C14 C15 -56.0(7) . . . . ?
C13 C14 C15 C16 56.0(7) . . . . ?
C14 C15 C16 C11 -54.6(7) . . . . ?
N10 C11 C16 C15 179.1(5) . . . . ?
C12 C11 C16 C15 52.5(7) . . . . ?
P2 N20 C21 C26 124.1(5) . . . . ?
P2 N20 C21 C22 -113.0(5) . . . . ?
N20 C21 C22 C23 -177.6(5) . . . . ?
C26 C21 C22 C23 -54.3(7) . . . . ?
C21 C22 C23 C24 56.9(7) . . . . ?
C22 C23 C24 C25 -57.0(7) . . . . ?
C23 C24 C25 C26 56.3(7) . . . . ?
N20 C21 C26 C25 178.3(5) . . . . ?
C22 C21 C26 C25 54.5(6) . . . . ?
C24 C25 C26 C21 -56.3(7) . . . . ?
P3 N30 C31 C36 166.9(4) . . . . ?
P3 N30 C31 C32 -69.8(6) . . . . ?
N30 C31 C32 C33 -179.1(5) . . . . ?
C36 C31 C32 C33 -56.0(6) . . . . ?
C31 C32 C33 C34 59.4(7) . . . . ?
C32 C33 C34 C35 -58.5(7) . . . . ?
C33 C34 C35 C36 55.8(7) . . . . ?
C34 C35 C36 C31 -53.6(7) . . . . ?
N30 C31 C36 C35 178.4(5) . . . . ?
C32 C31 C36 C35 53.0(7) . . . . ?
P1 N40 C41 C42 122.3(4) . . . . ?
P1 N40 C41 C46 -114.0(5) . . . . ?
N40 C41 C42 C43 -178.8(5) . . . . ?
C46 C41 C42 C43 57.5(7) . . . . ?
C41 C42 C43 C44 -57.9(7) . . . . ?
C42 C43 C44 C45 56.1(7) . . . . ?
C43 C44 C45 C46 -54.5(7) . . . . ?
N40 C41 C46 C45 -179.2(5) . . . . ?
C42 C41 C46 C45 -55.5(7) . . . . ?
C44 C45 C46 C41 54.5(7) . . . . ?
P2 N50 C51 C52 -70.0(6) . . . . ?
P2 N50 C51 C56 165.0(3) . . . . ?
N50 C51 C52 C53 -178.7(5) . . . . ?
C56 C51 C52 C53 -53.8(7) . . . . ?
C51 C52 C53 C54 56.0(7) . . . . ?
C52 C53 C54 C55 -56.5(7) . . . . ?
C53 C54 C55 C56 56.4(7) . . . . ?
C54 C55 C56 C51 -55.9(6) . . . . ?
N50 C51 C56 C55 -178.5(4) . . . . ?
C52 C51 C56 C55 54.2(6) . . . . ?
P3 N60 C61 C66 -91.9(5) . . . . ?
P3 N60 C61 C62 143.5(4) . . . . ?
N60 C61 C62 C63 177.3(5) . . . . ?
C66 C61 C62 C63 52.2(6) . . . . ?
C61 C62 C63 C64 -54.8(7) . . . . ?
C62 C63 C64 C65 55.4(7) . . . . ?
C63 C64 C65 C66 -55.2(8) . . . . ?
N60 C61 C66 C65 -175.1(5) . . . . ?
C62 C61 C66 C65 -51.5(6) . . . . ?
C64 C65 C66 C61 53.8(7) . . . . ?

loop_
_cod_related_entry_id
_cod_related_entry_database
_cod_related_entry_code
1 ChemSpider 2358747
